data_4308725
loop_
_publ_author_name
'Natasza Sprutta'
'Sankar Prasad Rath'
'Marilyn M. Olmstead'
'Alan L. Balch'

_publ_section_title
;
Metal Complexes of meso-Amino-octaethylporphyrin and the Oxidation of
NiII(meso-amino-octaethylporphyrin)
;
_journal_name_full 'Inorganic Chemistry'
_journal_page_first 1452
_journal_page_last 1459
_journal_paper_doi 10.1021/ic0486623
_journal_volume 44
_journal_year 2005
_chemical_formula_moiety 'C38 H48 N4 Ni O3'
_chemical_formula_sum 'C38 H48 N4 Ni O3'
_chemical_formula_weight 667.51
_chemical_name_common Sr80z
_chemical_name_systematic
; 
 ? 
;
_space_group_IT_number 14
_symmetry_cell_setting monoclinic
_symmetry_space_group_name_Hall '-P 2yn'
_symmetry_space_group_name_H-M 'P 1 21/n 1'
_atom_sites_solution_hydrogens geom
_atom_sites_solution_primary direct
_atom_sites_solution_secondary difmap
_audit_creation_method SHELXL-97
_cell_angle_alpha 90.00
_cell_angle_beta 105.648(6)
_cell_angle_gamma 90.00
_cell_formula_units_Z 8
_cell_length_a 17.447(6)
_cell_length_b 14.066(5)
_cell_length_c 29.452(10)
_cell_measurement_reflns_used 965
_cell_measurement_temperature 90(2)
_cell_measurement_theta_max 26.5
_cell_measurement_theta_min 2.5
_cell_volume 6960(4)
_computing_cell_refinement SAINT
_computing_data_collection 'SMART 5.054 (Bruker, 2002)'
_computing_data_reduction 'SAINT 6.36A (Bruker, 2002)'
_computing_molecular_graphics 'SHELXL 5.1, XP (Sheldrick, 1994)'
_computing_publication_material SHELXL-97
_computing_structure_refinement 'SHELXL-97 (Sheldrick, 1997)'
_computing_structure_solution 'SHELXS-97 (Sheldrick, 1990)'
_diffrn_ambient_temperature 90(2)
_diffrn_detector_area_resol_mean 8.3
_diffrn_measured_fraction_theta_full 0.996
_diffrn_measured_fraction_theta_max 0.996
_diffrn_measurement_device_type 'Bruker SMART 1000'
_diffrn_measurement_method \w
_diffrn_radiation_monochromator graphite
_diffrn_radiation_source 'normal-focus sealed tube'
_diffrn_radiation_type MoK\a
_diffrn_radiation_wavelength 0.71073
_diffrn_reflns_av_R_equivalents 0.0945
_diffrn_reflns_av_sigmaI/netI 0.0509
_diffrn_reflns_limit_h_max 21
_diffrn_reflns_limit_h_min -21
_diffrn_reflns_limit_k_max 17
_diffrn_reflns_limit_k_min -17
_diffrn_reflns_limit_l_max 36
_diffrn_reflns_limit_l_min -36
_diffrn_reflns_number 67764
_diffrn_reflns_theta_full 26.00
_diffrn_reflns_theta_max 26.00
_diffrn_reflns_theta_min 0.72
_diffrn_standards_number 0
_exptl_absorpt_coefficient_mu 0.599
_exptl_absorpt_correction_T_max 0.954
_exptl_absorpt_correction_T_min 0.921
_exptl_absorpt_correction_type multi-scan
_exptl_absorpt_process_details 'SADABS 2.10 (Sheldrick, 2003)'
_exptl_crystal_colour dark
_exptl_crystal_density_diffrn 1.274
_exptl_crystal_density_method 'not measured'
_exptl_crystal_description block
_exptl_crystal_F_000 2848
_exptl_crystal_size_max 0.14
_exptl_crystal_size_mid 0.08
_exptl_crystal_size_min 0.08
_refine_diff_density_max 2.692
_refine_diff_density_min -1.095
_refine_diff_density_rms 0.121
_refine_ls_extinction_method none
_refine_ls_goodness_of_fit_ref 1.085
_refine_ls_hydrogen_treatment constr
_refine_ls_matrix_type full
_refine_ls_number_parameters 847
_refine_ls_number_reflns 13653
_refine_ls_number_restraints 6
_refine_ls_restrained_S_all 1.085
_refine_ls_R_factor_all 0.0846
_refine_ls_R_factor_gt 0.0662
_refine_ls_shift/su_max 0.001
_refine_ls_shift/su_mean 0.000
_refine_ls_structure_factor_coef Fsqd
_refine_ls_weighting_details 'calc w=1/[\s^2^(Fo^2^)+(0.0768P)^2^+22.0650P] where P=(Fo^2^+2Fc^2^)/3'
_refine_ls_weighting_scheme calc
_refine_ls_wR_factor_gt 0.1648
_refine_ls_wR_factor_ref 0.1805
_reflns_number_gt 10507
_reflns_number_total 13653
_reflns_threshold_expression I>2\s(I)
_cod_data_source_file ic0486623si20050112_113330_4.cif
_cod_data_source_block sr80z
_cod_depositor_comments
;
The following automatic conversions were performed:
'_symmetry_cell_setting' value 'Monoclinic' changed to 'monoclinic'
according to '/home/saulius/struct/CIF-dictionaries/cif_core.dic'
dictionary named 'cif_core.dic' version 2.4.1 from 2010-06-29.

Automatic conversion script
Id: cif_fix_enum 1527 2010-12-29 10:47:43Z saulius 
;
_cod_original_sg_symbol_H-M 'P 21/n'
_cod_database_code 4308725

loop_
_symmetry_equiv_pos_as_xyz
'x, y, z'
'-x+1/2, y+1/2, -z+1/2'
'-x, -y, -z'
'x-1/2, -y-1/2, z-1/2'

loop_
_atom_site_label
_atom_site_type_symbol
_atom_site_fract_x
_atom_site_fract_y
_atom_site_fract_z
_atom_site_U_iso_or_equiv
_atom_site_adp_type
_atom_site_occupancy
_atom_site_symmetry_multiplicity
_atom_site_calc_flag
_atom_site_refinement_flags
_atom_site_disorder_assembly
_atom_site_disorder_group
Ni1 Ni 0.46845(2) 0.59639(3) 0.120073(14) 0.00722(12) Uani 1 1 d . . .
O1 O 0.63082(15) 0.57271(18) 0.20715(8) 0.0138(5) Uani 1 1 d . . .
O2 O 0.47268(15) 0.80585(17) 0.13130(8) 0.0132(5) Uani 1 1 d . . .
O3 O 0.56780(17) 0.85951(19) 0.19429(9) 0.0220(6) Uani 1 1 d . . .
N1 N 0.57389(17) 0.6361(2) 0.13175(10) 0.0107(6) Uani 1 1 d . . .
N2 N 0.45701(17) 0.5935(2) 0.05461(10) 0.0093(6) Uani 1 1 d . . .
N3 N 0.37940(16) 0.51863(19) 0.11559(9) 0.0073(5) Uani 1 1 d . . .
N4 N 0.46395(17) 0.6384(2) 0.17975(10) 0.0094(6) Uani 1 1 d . . .
C1 C 0.6359(2) 0.6212(2) 0.17387(11) 0.0100(7) Uani 1 1 d . . .
C2 C 0.7097(2) 0.6699(3) 0.16873(12) 0.0115(7) Uani 1 1 d . . .
C3 C 0.6922(2) 0.7085(2) 0.12547(12) 0.0114(7) Uani 1 1 d . . .
C4 C 0.6086(2) 0.6818(2) 0.10167(11) 0.0094(6) Uani 1 1 d . . .
C5 C 0.5733(2) 0.6901(2) 0.05402(12) 0.0117(7) Uani 1 1 d . . .
H5A H 0.5975 0.7299 0.0357 0.014 Uiso 1 1 calc R . .
C6 C 0.5024(2) 0.6415(2) 0.03133(12) 0.0113(7) Uani 1 1 d . . .
C7 C 0.4695(2) 0.6311(2) -0.01970(11) 0.0122(7) Uani 1 1 d . . .
C8 C 0.4037(2) 0.5765(3) -0.02620(11) 0.0122(7) Uani 1 1 d . . .
C9 C 0.3950(2) 0.5530(2) 0.02013(11) 0.0099(6) Uani 1 1 d . . .
C10 C 0.3362(2) 0.4995(2) 0.03017(11) 0.0108(7) Uani 1 1 d . . .
H10A H 0.2965 0.4738 0.0044 0.013 Uiso 1 1 calc R . .
C11 C 0.3300(2) 0.4795(2) 0.07620(11) 0.0095(6) Uani 1 1 d . . .
C12 C 0.2747(2) 0.4154(2) 0.08868(12) 0.0111(7) Uani 1 1 d . . .
C13 C 0.2926(2) 0.4148(2) 0.13712(12) 0.0099(7) Uani 1 1 d . . .
C14 C 0.35778(19) 0.4795(2) 0.15364(11) 0.0083(6) Uani 1 1 d . . .
C15 C 0.39180(19) 0.5065(2) 0.20031(11) 0.0082(6) Uani 1 1 d . . .
H15A H 0.3800 0.4696 0.2246 0.010 Uiso 1 1 calc R . .
C16 C 0.4419(2) 0.5842(2) 0.21327(11) 0.0086(6) Uani 1 1 d . . .
C17 C 0.4645(2) 0.6322(2) 0.25802(11) 0.0099(7) Uani 1 1 d . . .
C18 C 0.4975(2) 0.7178(2) 0.25032(11) 0.0103(7) Uani 1 1 d . . .
C19 C 0.4959(2) 0.7194(2) 0.20179(11) 0.0090(6) Uani 1 1 d . . .
C20 C 0.5182(2) 0.8014(2) 0.17641(12) 0.0115(7) Uani 1 1 d . . .
C21 C 0.7870(2) 0.6633(3) 0.20567(12) 0.0168(8) Uani 1 1 d . . .
H21A H 0.7777 0.6705 0.2372 0.020 Uiso 1 1 calc R . .
H21B H 0.8223 0.7157 0.2014 0.020 Uiso 1 1 calc R . .
C22 C 0.8278(2) 0.5676(3) 0.20300(14) 0.0246(9) Uani 1 1 d . . .
H22A H 0.8765 0.5631 0.2289 0.037 Uiso 1 1 calc R . .
H22B H 0.8412 0.5629 0.1728 0.037 Uiso 1 1 calc R . .
H22C H 0.7917 0.5157 0.2055 0.037 Uiso 1 1 calc R . .
C23 C 0.7458(2) 0.7623(3) 0.10269(13) 0.0164(7) Uani 1 1 d . . .
H23A H 0.7891 0.7916 0.1276 0.020 Uiso 1 1 calc R . .
H23B H 0.7150 0.8143 0.0834 0.020 Uiso 1 1 calc R . .
C24 C 0.7825(2) 0.7007(3) 0.07130(14) 0.0214(8) Uani 1 1 d . . .
H24A H 0.8163 0.7401 0.0572 0.032 Uiso 1 1 calc R . .
H24B H 0.7400 0.6721 0.0462 0.032 Uiso 1 1 calc R . .
H24C H 0.8146 0.6503 0.0903 0.032 Uiso 1 1 calc R . .
C25 C 0.5077(2) 0.6715(3) -0.05594(12) 0.0168(8) Uani 1 1 d . . .
H25A H 0.4915 0.6324 -0.0849 0.020 Uiso 1 1 calc R . .
H25B H 0.5662 0.6665 -0.0436 0.020 Uiso 1 1 calc R . .
C26 C 0.4860(3) 0.7743(3) -0.06869(15) 0.0255(9) Uani 1 1 d . . .
H26A H 0.5156 0.7970 -0.0905 0.038 Uiso 1 1 calc R . .
H26B H 0.4997 0.8132 -0.0400 0.038 Uiso 1 1 calc R . .
H26C H 0.4287 0.7790 -0.0838 0.038 Uiso 1 1 calc R . .
C27 C 0.3468(2) 0.5460(3) -0.07217(12) 0.0138(7) Uani 1 1 d . . .
H27A H 0.3284 0.4804 -0.0689 0.017 Uiso 1 1 calc R . .
H27B H 0.3750 0.5457 -0.0972 0.017 Uiso 1 1 calc R . .
C28 C 0.2750(3) 0.6120(3) -0.08668(14) 0.0274(9) Uani 1 1 d . . .
H28A H 0.2394 0.5899 -0.1165 0.041 Uiso 1 1 calc R . .
H28B H 0.2930 0.6767 -0.0906 0.041 Uiso 1 1 calc R . .
H28C H 0.2465 0.6117 -0.0622 0.041 Uiso 1 1 calc R . .
C29 C 0.2084(2) 0.3638(3) 0.05440(13) 0.0181(8) Uani 1 1 d . . .
H29A H 0.1872 0.3143 0.0716 0.022 Uiso 1 1 calc R . .
H29B H 0.2302 0.3315 0.0308 0.022 Uiso 1 1 calc R . .
C30 C 0.1397(2) 0.4289(3) 0.02859(14) 0.0266(9) Uani 1 1 d . . .
H30A H 0.0986 0.3908 0.0069 0.040 Uiso 1 1 calc R . .
H30B H 0.1598 0.4771 0.0107 0.040 Uiso 1 1 calc R . .
H30C H 0.1168 0.4601 0.0517 0.040 Uiso 1 1 calc R . .
C31 C 0.2497(2) 0.3630(2) 0.16768(11) 0.0102(7) Uani 1 1 d . . .
H31A H 0.2858 0.3557 0.1998 0.012 Uiso 1 1 calc R . .
H31B H 0.2349 0.2986 0.1546 0.012 Uiso 1 1 calc R . .
C32 C 0.1747(2) 0.4162(3) 0.17051(14) 0.0231(9) Uani 1 1 d . . .
H32A H 0.1495 0.3822 0.1917 0.035 Uiso 1 1 calc R . .
H32B H 0.1375 0.4200 0.1390 0.035 Uiso 1 1 calc R . .
H32C H 0.1890 0.4805 0.1826 0.035 Uiso 1 1 calc R . .
C33 C 0.4462(2) 0.5978(3) 0.30237(11) 0.0132(7) Uani 1 1 d U . .
H33A H 0.4849 0.6261 0.3300 0.016 Uiso 1 1 calc R . .
H33B H 0.4526 0.5279 0.3045 0.016 Uiso 1 1 calc R . .
C34 C 0.3617(3) 0.6238(3) 0.30387(14) 0.0235(9) Uani 1 1 d . . .
H34A H 0.3496 0.5922 0.3308 0.035 Uiso 1 1 calc R . .
H34B H 0.3237 0.6032 0.2746 0.035 Uiso 1 1 calc R . .
H34C H 0.3578 0.6929 0.3072 0.035 Uiso 1 1 calc R . .
C35 C 0.5265(2) 0.7962(3) 0.28565(12) 0.0140(7) Uani 1 1 d . . .
H35A H 0.4957 0.7949 0.3093 0.017 Uiso 1 1 calc R . .
H35B H 0.5169 0.8583 0.2693 0.017 Uiso 1 1 calc R . .
C36 C 0.6151(2) 0.7868(3) 0.31079(14) 0.0243(9) Uani 1 1 d . . .
H36A H 0.6313 0.8389 0.3334 0.036 Uiso 1 1 calc R . .
H36B H 0.6460 0.7895 0.2875 0.036 Uiso 1 1 calc R . .
H36C H 0.6247 0.7259 0.3275 0.036 Uiso 1 1 calc R . .
C37 C 0.4922(2) 0.8812(3) 0.10271(13) 0.0169(8) Uani 1 1 d . . .
H37A H 0.4758 0.8620 0.0691 0.020 Uiso 1 1 calc R . .
H37B H 0.5506 0.8910 0.1118 0.020 Uiso 1 1 calc R . .
C38 C 0.4517(3) 0.9731(3) 0.10858(15) 0.0271(9) Uani 1 1 d . . .
H38A H 0.4646 1.0217 0.0880 0.041 Uiso 1 1 calc R . .
H38B H 0.4701 0.9941 0.1415 0.041 Uiso 1 1 calc R . .
H38C H 0.3939 0.9633 0.1001 0.041 Uiso 1 1 calc R . .
Ni51 Ni 0.53139(3) 0.35686(3) 0.377995(14) 0.00780(12) Uani 1 1 d . . .
O51 O 0.36724(15) 0.38079(18) 0.29239(8) 0.0135(5) Uani 1 1 d . . .
O52 O 0.52377(15) 0.14670(17) 0.36546(8) 0.0126(5) Uani 1 1 d . . .
O53 O 0.42676(17) 0.09694(19) 0.30208(9) 0.0212(6) Uani 1 1 d . . .
N51 N 0.42534(17) 0.3165(2) 0.36726(9) 0.0095(6) Uani 1 1 d . . .
N52 N 0.54544(17) 0.3573(2) 0.44379(10) 0.0110(6) Uani 1 1 d . . .
N53 N 0.62009(17) 0.4350(2) 0.38197(10) 0.0093(6) Uani 1 1 d . . .
N54 N 0.53398(16) 0.3156(2) 0.31781(9) 0.0086(6) Uani 1 1 d . . .
C51 C 0.3628(2) 0.3330(2) 0.32600(12) 0.0098(7) Uani 1 1 d . . .
C52 C 0.2894(2) 0.2861(2) 0.33259(12) 0.0126(7) Uani 1 1 d . . .
C53 C 0.3082(2) 0.2475(2) 0.37577(12) 0.0131(7) Uani 1 1 d . . .
C54 C 0.3926(2) 0.2712(2) 0.39852(12) 0.0110(7) Uani 1 1 d . . .
C55 C 0.4307(2) 0.2594(2) 0.44570(12) 0.0129(7) Uani 1 1 d . . .
H55A H 0.4077 0.2185 0.4641 0.015 Uiso 1 1 calc R . .
C56 C 0.5025(2) 0.3062(2) 0.46753(12) 0.0115(7) Uani 1 1 d . . .
C57 C 0.5400(2) 0.3102(3) 0.51818(12) 0.0147(7) Uani 1 1 d . . .
C58 C 0.6052(2) 0.3657(3) 0.52466(12) 0.0147(7) Uani 1 1 d . . .
C59 C 0.6092(2) 0.3959(2) 0.47763(12) 0.0129(7) Uani 1 1 d . . .
C60 C 0.6663(2) 0.4517(3) 0.46756(12) 0.0127(7) Uani 1 1 d . . .
H60A H 0.7061 0.4773 0.4933 0.015 Uiso 1 1 calc R . .
C61 C 0.6702(2) 0.4740(2) 0.42119(11) 0.0099(7) Uani 1 1 d . . .
C62 C 0.7248(2) 0.5386(2) 0.40898(12) 0.0116(7) Uani 1 1 d . . .
C63 C 0.7065(2) 0.5397(2) 0.36033(11) 0.0107(7) Uani 1 1 d . . .
C64 C 0.6413(2) 0.4744(2) 0.34384(12) 0.0102(7) Uani 1 1 d . . .
C65 C 0.6068(2) 0.4468(2) 0.29717(11) 0.0097(6) Uani 1 1 d . . .
H65A H 0.6188 0.4833 0.2728 0.012 Uiso 1 1 calc R . .
C66 C 0.5562(2) 0.3693(2) 0.28411(11) 0.0090(6) Uani 1 1 d . . .
C67 C 0.5329(2) 0.3221(2) 0.23929(11) 0.0100(7) Uani 1 1 d . . .
C68 C 0.4994(2) 0.2364(2) 0.24672(11) 0.0102(7) Uani 1 1 d . . .
C69 C 0.5013(2) 0.2348(2) 0.29570(11) 0.0108(7) Uani 1 1 d . . .
C70 C 0.4776(2) 0.1538(2) 0.32024(12) 0.0110(7) Uani 1 1 d . . .
C71 C 0.2116(2) 0.2951(3) 0.29592(12) 0.0170(8) Uani 1 1 d . . .
H71A H 0.1753 0.2440 0.3004 0.020 Uiso 1 1 calc R . .
H71B H 0.2203 0.2870 0.2643 0.020 Uiso 1 1 calc R . .
C72 C 0.1727(2) 0.3916(3) 0.29838(14) 0.0238(9) Uani 1 1 d . . .
H72A H 0.1223 0.3953 0.2736 0.036 Uiso 1 1 calc R . .
H72B H 0.2083 0.4423 0.2938 0.036 Uiso 1 1 calc R . .
H72C H 0.1624 0.3990 0.3293 0.036 Uiso 1 1 calc R . .
C73 C 0.2555(2) 0.1946(3) 0.39999(13) 0.0190(8) Uani 1 1 d . . .
H73A H 0.2859 0.1408 0.4179 0.023 Uiso 1 1 calc R . .
H73B H 0.2098 0.1678 0.3758 0.023 Uiso 1 1 calc R . .
C74 C 0.2240(2) 0.2562(3) 0.43371(14) 0.0244(9) Uani 1 1 d . . .
H74A H 0.1880 0.2186 0.4470 0.037 Uiso 1 1 calc R . .
H74B H 0.1952 0.3108 0.4165 0.037 Uiso 1 1 calc R . .
H74C H 0.2687 0.2790 0.4593 0.037 Uiso 1 1 calc R . .
C75 C 0.5068(2) 0.2638(3) 0.55495(13) 0.0178(8) Uani 1 1 d . . .
H75A H 0.5501 0.2552 0.5843 0.021 Uiso 1 1 calc R . .
H75B H 0.4861 0.2000 0.5437 0.021 Uiso 1 1 calc R . .
C76 C 0.4407(3) 0.3212(3) 0.56586(15) 0.0286(10) Uani 1 1 d . . .
H76A H 0.4199 0.2871 0.5890 0.043 Uiso 1 1 calc R . .
H76B H 0.3979 0.3307 0.5369 0.043 Uiso 1 1 calc R . .
H76C H 0.4616 0.3831 0.5788 0.043 Uiso 1 1 calc R . .
C77 C 0.6645(2) 0.3964(3) 0.56925(12) 0.0191(8) Uani 1 1 d . . .
H77A H 0.7188 0.3905 0.5652 0.023 Uiso 1 1 calc R . .
H77B H 0.6607 0.3534 0.5952 0.023 Uiso 1 1 calc R . .
C78 C 0.6517(3) 0.4979(3) 0.58288(14) 0.0275(9) Uani 1 1 d . . .
H78A H 0.6925 0.5147 0.6118 0.041 Uiso 1 1 calc R . .
H78B H 0.5989 0.5037 0.5883 0.041 Uiso 1 1 calc R . .
H78C H 0.6554 0.5409 0.5574 0.041 Uiso 1 1 calc R . .
C79 C 0.7912(2) 0.5901(3) 0.44394(13) 0.0183(8) Uani 1 1 d . . .
H79A H 0.7697 0.6188 0.4686 0.022 Uiso 1 1 calc R . .
H79B H 0.8107 0.6424 0.4275 0.022 Uiso 1 1 calc R . .
C80 C 0.8612(3) 0.5260(3) 0.46744(14) 0.0283(10) Uani 1 1 d . . .
H80A H 0.9012 0.5630 0.4904 0.042 Uiso 1 1 calc R . .
H80B H 0.8850 0.5003 0.4434 0.042 Uiso 1 1 calc R . .
H80C H 0.8425 0.4735 0.4836 0.042 Uiso 1 1 calc R . .
C81 C 0.7499(2) 0.5905(2) 0.33021(12) 0.0123(7) Uani 1 1 d . . .
H81A H 0.7646 0.6550 0.3431 0.015 Uiso 1 1 calc R . .
H81B H 0.7142 0.5976 0.2980 0.015 Uiso 1 1 calc R . .
C82 C 0.8250(2) 0.5373(3) 0.32781(14) 0.0236(9) Uani 1 1 d . . .
H82A H 0.8524 0.5733 0.3084 0.035 Uiso 1 1 calc R . .
H82B H 0.8104 0.4744 0.3138 0.035 Uiso 1 1 calc R . .
H82C H 0.8603 0.5299 0.3597 0.035 Uiso 1 1 calc R . .
C83 C 0.5509(2) 0.3562(3) 0.19489(12) 0.0138(7) Uani 1 1 d . . .
H83A H 0.5464 0.4264 0.1933 0.017 Uiso 1 1 calc R . .
H83B H 0.5106 0.3299 0.1674 0.017 Uiso 1 1 calc R . .
C84 C 0.6341(2) 0.3273(3) 0.19177(13) 0.0225(9) Uani 1 1 d . . .
H84A H 0.6430 0.3524 0.1626 0.034 Uiso 1 1 calc R . .
H84B H 0.6382 0.2578 0.1918 0.034 Uiso 1 1 calc R . .
H84C H 0.6743 0.3532 0.2189 0.034 Uiso 1 1 calc R . .
C85 C 0.4701(2) 0.1585(3) 0.21150(12) 0.0131(7) Uani 1 1 d . . .
H85A H 0.4786 0.0965 0.2280 0.016 Uiso 1 1 calc R . .
H85B H 0.5019 0.1587 0.1883 0.016 Uiso 1 1 calc R . .
C86 C 0.3821(2) 0.1682(3) 0.18530(14) 0.0237(9) Uani 1 1 d . . .
H86A H 0.3662 0.1153 0.1631 0.036 Uiso 1 1 calc R . .
H86B H 0.3735 0.2285 0.1679 0.036 Uiso 1 1 calc R . .
H86C H 0.3502 0.1672 0.2080 0.036 Uiso 1 1 calc R . .
C87 C 0.5034(2) 0.0698(3) 0.39281(12) 0.0154(7) Uani 1 1 d . . .
H87A H 0.4450 0.0608 0.3835 0.018 Uiso 1 1 calc R . .
H87B H 0.5199 0.0868 0.4267 0.018 Uiso 1 1 calc R . .
C88 C 0.5430(3) -0.0217(3) 0.38558(15) 0.0233(9) Uani 1 1 d . . .
H88A H 0.5298 -0.0714 0.4055 0.035 Uiso 1 1 calc R . .
H88B H 0.6008 -0.0126 0.3941 0.035 Uiso 1 1 calc R . .
H88C H 0.5243 -0.0407 0.3524 0.035 Uiso 1 1 calc R . .

loop_
_atom_site_aniso_label
_atom_site_aniso_U_11
_atom_site_aniso_U_22
_atom_site_aniso_U_33
_atom_site_aniso_U_23
_atom_site_aniso_U_13
_atom_site_aniso_U_12
Ni1 0.0094(2) 0.0090(2) 0.0035(2) -0.00065(15) 0.00214(16) -0.00175(16)
O1 0.0174(13) 0.0165(13) 0.0070(11) 0.0038(10) 0.0025(10) 0.0004(10)
O2 0.0189(13) 0.0103(12) 0.0100(12) -0.0002(9) 0.0031(10) -0.0019(10)
O3 0.0292(16) 0.0207(14) 0.0158(13) -0.0025(11) 0.0052(11) -0.0153(12)
N1 0.0103(14) 0.0116(14) 0.0086(13) 0.0001(11) 0.0001(11) -0.0020(11)
N2 0.0109(14) 0.0089(14) 0.0074(13) -0.0001(11) 0.0009(11) -0.0008(11)
N3 0.0106(14) 0.0093(13) 0.0022(12) -0.0011(10) 0.0019(10) -0.0003(11)
N4 0.0090(14) 0.0104(14) 0.0080(13) 0.0011(11) 0.0012(11) -0.0023(11)
C1 0.0142(17) 0.0081(15) 0.0073(15) -0.0014(13) 0.0023(13) -0.0021(13)
C2 0.0113(17) 0.0140(17) 0.0084(15) -0.0031(13) 0.0012(13) -0.0030(13)
C3 0.0134(17) 0.0112(16) 0.0113(16) -0.0022(13) 0.0060(13) -0.0024(13)
C4 0.0117(16) 0.0084(15) 0.0086(15) -0.0006(12) 0.0035(13) 0.0008(13)
C5 0.0149(17) 0.0135(17) 0.0079(15) 0.0014(13) 0.0051(13) -0.0023(14)
C6 0.0145(17) 0.0103(16) 0.0084(16) 0.0003(13) 0.0019(13) 0.0027(13)
C7 0.0182(18) 0.0130(17) 0.0057(15) -0.0002(13) 0.0038(13) 0.0024(14)
C8 0.0186(18) 0.0122(16) 0.0057(15) -0.0005(13) 0.0030(13) 0.0019(14)
C9 0.0139(17) 0.0087(15) 0.0068(15) -0.0003(13) 0.0019(13) 0.0025(13)
C10 0.0146(17) 0.0108(16) 0.0052(15) -0.0021(13) -0.0001(13) -0.0008(13)
C11 0.0119(16) 0.0085(15) 0.0081(15) 0.0000(12) 0.0028(12) 0.0006(13)
C12 0.0144(17) 0.0103(16) 0.0086(16) -0.0004(13) 0.0032(13) -0.0014(13)
C13 0.0126(17) 0.0087(15) 0.0081(15) -0.0009(12) 0.0021(13) -0.0007(13)
C14 0.0103(16) 0.0077(15) 0.0074(15) -0.0004(12) 0.0030(12) 0.0003(12)
C15 0.0111(16) 0.0097(15) 0.0048(14) 0.0001(12) 0.0040(12) 0.0004(13)
C16 0.0120(16) 0.0079(15) 0.0063(15) 0.0009(12) 0.0033(12) 0.0013(13)
C17 0.0110(16) 0.0130(17) 0.0051(15) -0.0004(13) 0.0012(12) 0.0023(13)
C18 0.0109(16) 0.0128(16) 0.0062(15) -0.0030(13) 0.0006(12) 0.0010(13)
C19 0.0113(16) 0.0078(15) 0.0083(15) -0.0012(12) 0.0037(12) -0.0003(13)
C20 0.0138(17) 0.0131(17) 0.0077(15) 0.0001(13) 0.0029(13) -0.0013(14)
C21 0.0137(18) 0.026(2) 0.0088(16) -0.0040(15) -0.0003(14) -0.0057(15)
C22 0.019(2) 0.035(2) 0.0176(19) 0.0025(17) 0.0008(15) 0.0036(17)
C23 0.0189(19) 0.0179(18) 0.0139(17) 0.0003(14) 0.0070(14) -0.0070(15)
C24 0.020(2) 0.029(2) 0.0193(19) 0.0001(16) 0.0112(16) -0.0037(16)
C25 0.023(2) 0.0194(19) 0.0087(16) 0.0007(14) 0.0057(14) 0.0001(15)
C26 0.037(2) 0.018(2) 0.026(2) 0.0083(17) 0.0166(18) 0.0032(18)
C27 0.0191(18) 0.0128(17) 0.0089(16) -0.0009(13) 0.0031(14) -0.0028(14)
C28 0.026(2) 0.032(2) 0.019(2) -0.0003(18) -0.0028(17) 0.0027(19)
C29 0.024(2) 0.0185(19) 0.0115(17) -0.0026(14) 0.0037(15) -0.0097(15)
C30 0.022(2) 0.035(2) 0.0168(19) 0.0021(17) -0.0045(16) -0.0106(18)
C31 0.0135(17) 0.0110(16) 0.0060(15) 0.0020(12) 0.0024(13) -0.0029(13)
C32 0.023(2) 0.027(2) 0.023(2) 0.0102(17) 0.0135(17) 0.0076(17)
C33 0.0210(18) 0.0159(17) 0.0023(14) 0.0023(12) 0.0023(13) 0.0010(14)
C34 0.033(2) 0.027(2) 0.0165(19) 0.0071(16) 0.0187(17) 0.0093(18)
C35 0.0180(18) 0.0124(17) 0.0106(16) -0.0055(13) 0.0024(14) -0.0016(14)
C36 0.022(2) 0.025(2) 0.021(2) -0.0109(17) -0.0043(16) -0.0003(17)
C37 0.027(2) 0.0131(17) 0.0130(17) 0.0046(14) 0.0093(15) -0.0002(15)
C38 0.045(3) 0.0132(19) 0.026(2) 0.0039(16) 0.0139(19) 0.0011(18)
Ni51 0.0107(2) 0.0090(2) 0.0043(2) 0.00026(15) 0.00307(16) -0.00087(16)
O51 0.0146(12) 0.0135(12) 0.0122(12) 0.0033(10) 0.0033(10) -0.0018(10)
O52 0.0166(13) 0.0115(12) 0.0090(11) 0.0031(9) 0.0021(10) -0.0009(10)
O53 0.0284(15) 0.0213(14) 0.0125(12) -0.0006(11) 0.0031(11) -0.0126(12)
N51 0.0152(15) 0.0084(13) 0.0064(13) 0.0016(11) 0.0051(11) -0.0015(11)
N52 0.0129(14) 0.0101(14) 0.0107(14) 0.0016(11) 0.0046(11) 0.0004(11)
N53 0.0121(14) 0.0096(14) 0.0073(13) 0.0010(11) 0.0044(11) 0.0019(11)
N54 0.0099(14) 0.0101(13) 0.0058(13) 0.0019(11) 0.0022(10) -0.0016(11)
C51 0.0116(16) 0.0092(16) 0.0092(15) -0.0025(13) 0.0041(13) 0.0001(13)
C52 0.0144(17) 0.0121(16) 0.0117(16) -0.0022(13) 0.0045(14) -0.0016(14)
C53 0.0183(18) 0.0098(16) 0.0132(16) -0.0014(13) 0.0076(14) -0.0023(14)
C54 0.0141(17) 0.0094(16) 0.0115(16) -0.0014(13) 0.0070(13) -0.0001(13)
C55 0.0165(18) 0.0103(16) 0.0136(16) 0.0030(13) 0.0071(14) 0.0010(14)
C56 0.0157(17) 0.0114(16) 0.0082(16) 0.0014(13) 0.0045(13) 0.0023(13)
C57 0.0220(19) 0.0141(17) 0.0091(16) 0.0013(13) 0.0059(14) 0.0031(15)
C58 0.0225(19) 0.0130(17) 0.0098(16) 0.0010(13) 0.0064(14) 0.0029(14)
C59 0.0178(18) 0.0126(17) 0.0083(16) -0.0005(13) 0.0034(13) 0.0036(14)
C60 0.0154(17) 0.0142(17) 0.0081(15) -0.0019(13) 0.0022(13) -0.0006(14)
C61 0.0135(17) 0.0102(16) 0.0062(15) -0.0009(12) 0.0032(12) 0.0002(13)
C62 0.0132(17) 0.0104(16) 0.0121(16) -0.0008(13) 0.0047(13) 0.0000(13)
C63 0.0162(17) 0.0084(15) 0.0079(15) 0.0012(13) 0.0041(13) 0.0039(13)
C64 0.0117(16) 0.0090(16) 0.0104(16) 0.0033(13) 0.0040(13) 0.0028(13)
C65 0.0136(17) 0.0089(15) 0.0071(15) 0.0044(12) 0.0038(13) 0.0043(13)
C66 0.0112(16) 0.0095(16) 0.0065(15) 0.0022(12) 0.0026(12) 0.0029(13)
C67 0.0136(17) 0.0108(16) 0.0057(15) -0.0003(13) 0.0029(13) 0.0012(13)
C68 0.0131(17) 0.0103(16) 0.0070(15) -0.0009(13) 0.0026(13) 0.0029(13)
C69 0.0126(17) 0.0122(16) 0.0068(15) 0.0005(13) 0.0014(13) 0.0009(13)
C70 0.0146(17) 0.0110(16) 0.0077(15) -0.0001(13) 0.0035(13) -0.0003(14)
C71 0.0147(18) 0.026(2) 0.0096(16) -0.0008(15) 0.0017(14) -0.0074(15)
C72 0.018(2) 0.033(2) 0.0182(19) 0.0009(17) 0.0007(15) 0.0016(17)
C73 0.0200(19) 0.0210(19) 0.0182(18) 0.0014(15) 0.0089(15) -0.0064(16)
C74 0.022(2) 0.034(2) 0.023(2) 0.0019(18) 0.0150(17) -0.0030(17)
C75 0.0200(19) 0.022(2) 0.0133(17) 0.0060(15) 0.0083(15) -0.0021(15)
C76 0.031(2) 0.040(3) 0.018(2) 0.0053(18) 0.0133(18) 0.003(2)
C77 0.029(2) 0.0182(19) 0.0088(17) 0.0007(14) 0.0037(15) -0.0002(16)
C78 0.046(3) 0.017(2) 0.0171(19) -0.0039(16) 0.0054(18) -0.0005(19)
C79 0.023(2) 0.0176(19) 0.0148(18) -0.0045(15) 0.0060(15) -0.0094(15)
C80 0.023(2) 0.040(3) 0.018(2) -0.0002(18) -0.0006(16) -0.0071(19)
C81 0.0137(17) 0.0114(16) 0.0123(16) 0.0029(13) 0.0044(13) -0.0004(13)
C82 0.023(2) 0.028(2) 0.024(2) 0.0109(17) 0.0138(17) 0.0086(17)
C83 0.0210(19) 0.0150(17) 0.0060(15) 0.0014(13) 0.0046(14) 0.0001(14)
C84 0.028(2) 0.030(2) 0.0144(18) 0.0098(16) 0.0150(16) 0.0101(18)
C85 0.0178(18) 0.0131(17) 0.0083(16) -0.0018(13) 0.0035(13) 0.0012(14)
C86 0.022(2) 0.023(2) 0.021(2) -0.0081(17) -0.0025(16) 0.0023(17)
C87 0.0228(19) 0.0122(17) 0.0116(16) 0.0045(14) 0.0057(14) -0.0003(15)
C88 0.035(2) 0.0110(18) 0.026(2) 0.0078(16) 0.0119(18) 0.0026(16)

loop_
_atom_type_symbol
_atom_type_description
_atom_type_scat_dispersion_real
_atom_type_scat_dispersion_imag
_atom_type_scat_source
C C 0.0033 0.0016 'International Tables Vol C Tables 4.2.6.8 and 6.1.1.4'
H H 0.0000 0.0000 'International Tables Vol C Tables 4.2.6.8 and 6.1.1.4'
N N 0.0061 0.0033 'International Tables Vol C Tables 4.2.6.8 and 6.1.1.4'
O O 0.0106 0.0060 'International Tables Vol C Tables 4.2.6.8 and 6.1.1.4'
Ni Ni 0.3393 1.1124 'International Tables Vol C Tables 4.2.6.8 and 6.1.1.4'

loop_
_geom_angle_atom_site_label_1
_geom_angle_atom_site_label_2
_geom_angle_atom_site_label_3
_geom_angle
_geom_angle_site_symmetry_1
_geom_angle_site_symmetry_3
_geom_angle_publ_flag
N1 Ni1 N3 161.02(12) . . ?
N1 Ni1 N4 91.22(12) . . ?
N3 Ni1 N4 90.37(12) . . ?
N1 Ni1 N2 91.26(12) . . ?
N3 Ni1 N2 93.35(12) . . ?
N4 Ni1 N2 161.03(12) . . ?
C20 O2 C37 115.8(3) . . ?
C4 N1 C1 105.6(3) . . ?
C4 N1 Ni1 127.7(2) . . ?
C1 N1 Ni1 126.6(2) . . ?
C6 N2 C9 106.2(3) . . ?
C6 N2 Ni1 126.2(2) . . ?
C9 N2 Ni1 127.1(2) . . ?
C11 N3 C14 106.2(3) . . ?
C11 N3 Ni1 128.2(2) . . ?
C14 N3 Ni1 125.1(2) . . ?
C19 N4 C16 106.2(3) . . ?
C19 N4 Ni1 126.7(2) . . ?
C16 N4 Ni1 125.8(2) . . ?
O1 C1 N1 125.5(3) . . ?
O1 C1 C2 126.0(3) . . ?
N1 C1 C2 108.4(3) . . ?
C3 C2 C21 130.4(3) . . ?
C3 C2 C1 107.4(3) . . ?
C21 C2 C1 122.0(3) . . ?
C2 C3 C4 106.8(3) . . ?
C2 C3 C23 128.4(3) . . ?
C4 C3 C23 124.7(3) . . ?
N1 C4 C5 123.2(3) . . ?
N1 C4 C3 111.4(3) . . ?
C5 C4 C3 124.9(3) . . ?
C4 C5 C6 122.3(3) . . ?
C4 C5 H5A 118.8 . . ?
C6 C5 H5A 118.8 . . ?
N2 C6 C5 123.8(3) . . ?
N2 C6 C7 110.3(3) . . ?
C5 C6 C7 125.8(3) . . ?
C8 C7 C6 106.6(3) . . ?
C8 C7 C25 129.2(3) . . ?
C6 C7 C25 124.1(3) . . ?
C7 C8 C9 107.3(3) . . ?
C7 C8 C27 128.1(3) . . ?
C9 C8 C27 124.6(3) . . ?
C10 C9 N2 123.3(3) . . ?
C10 C9 C8 127.1(3) . . ?
N2 C9 C8 109.6(3) . . ?
C9 C10 C11 124.8(3) . . ?
C9 C10 H10A 117.6 . . ?
C11 C10 H10A 117.6 . . ?
N3 C11 C10 122.7(3) . . ?
N3 C11 C12 110.5(3) . . ?
C10 C11 C12 126.7(3) . . ?
C13 C12 C11 106.8(3) . . ?
C13 C12 C29 127.8(3) . . ?
C11 C12 C29 125.4(3) . . ?
C12 C13 C14 106.6(3) . . ?
C12 C13 C31 127.8(3) . . ?
C14 C13 C31 125.5(3) . . ?
N3 C14 C15 123.4(3) . . ?
N3 C14 C13 109.9(3) . . ?
C15 C14 C13 126.5(3) . . ?
C16 C15 C14 123.7(3) . . ?
C16 C15 H15A 118.2 . . ?
C14 C15 H15A 118.2 . . ?
N4 C16 C15 121.0(3) . . ?
N4 C16 C17 109.6(3) . . ?
C15 C16 C17 128.2(3) . . ?
C18 C17 C16 106.4(3) . . ?
C18 C17 C33 128.2(3) . . ?
C16 C17 C33 125.1(3) . . ?
C17 C18 C19 106.4(3) . . ?
C17 C18 C35 127.0(3) . . ?
C19 C18 C35 126.5(3) . . ?
N4 C19 C18 111.3(3) . . ?
N4 C19 C20 122.9(3) . . ?
C18 C19 C20 125.5(3) . . ?
O3 C20 O2 124.1(3) . . ?
O3 C20 C19 124.3(3) . . ?
O2 C20 C19 111.5(3) . . ?
C2 C21 C22 111.0(3) . . ?
C2 C21 H21A 109.4 . . ?
C22 C21 H21A 109.4 . . ?
C2 C21 H21B 109.4 . . ?
C22 C21 H21B 109.4 . . ?
H21A C21 H21B 108.0 . . ?
C21 C22 H22A 109.5 . . ?
C21 C22 H22B 109.5 . . ?
H22A C22 H22B 109.5 . . ?
C21 C22 H22C 109.5 . . ?
H22A C22 H22C 109.5 . . ?
H22B C22 H22C 109.5 . . ?
C3 C23 C24 113.5(3) . . ?
C3 C23 H23A 108.9 . . ?
C24 C23 H23A 108.9 . . ?
C3 C23 H23B 108.9 . . ?
C24 C23 H23B 108.9 . . ?
H23A C23 H23B 107.7 . . ?
C23 C24 H24A 109.5 . . ?
C23 C24 H24B 109.5 . . ?
H24A C24 H24B 109.5 . . ?
C23 C24 H24C 109.5 . . ?
H24A C24 H24C 109.5 . . ?
H24B C24 H24C 109.5 . . ?
C7 C25 C26 113.9(3) . . ?
C7 C25 H25A 108.8 . . ?
C26 C25 H25A 108.8 . . ?
C7 C25 H25B 108.8 . . ?
C26 C25 H25B 108.8 . . ?
H25A C25 H25B 107.7 . . ?
C25 C26 H26A 109.5 . . ?
C25 C26 H26B 109.5 . . ?
H26A C26 H26B 109.5 . . ?
C25 C26 H26C 109.5 . . ?
H26A C26 H26C 109.5 . . ?
H26B C26 H26C 109.5 . . ?
C8 C27 C28 111.7(3) . . ?
C8 C27 H27A 109.3 . . ?
C28 C27 H27A 109.3 . . ?
C8 C27 H27B 109.3 . . ?
C28 C27 H27B 109.3 . . ?
H27A C27 H27B 107.9 . . ?
C27 C28 H28A 109.5 . . ?
C27 C28 H28B 109.5 . . ?
H28A C28 H28B 109.5 . . ?
C27 C28 H28C 109.5 . . ?
H28A C28 H28C 109.5 . . ?
H28B C28 H28C 109.5 . . ?
C12 C29 C30 113.7(3) . . ?
C12 C29 H29A 108.8 . . ?
C30 C29 H29A 108.8 . . ?
C12 C29 H29B 108.8 . . ?
C30 C29 H29B 108.8 . . ?
H29A C29 H29B 107.7 . . ?
C29 C30 H30A 109.5 . . ?
C29 C30 H30B 109.5 . . ?
H30A C30 H30B 109.5 . . ?
C29 C30 H30C 109.5 . . ?
H30A C30 H30C 109.5 . . ?
H30B C30 H30C 109.5 . . ?
C13 C31 C32 111.5(3) . . ?
C13 C31 H31A 109.3 . . ?
C32 C31 H31A 109.3 . . ?
C13 C31 H31B 109.3 . . ?
C32 C31 H31B 109.3 . . ?
H31A C31 H31B 108.0 . . ?
C31 C32 H32A 109.5 . . ?
C31 C32 H32B 109.5 . . ?
H32A C32 H32B 109.5 . . ?
C31 C32 H32C 109.5 . . ?
H32A C32 H32C 109.5 . . ?
H32B C32 H32C 109.5 . . ?
C17 C33 C34 112.3(3) . . ?
C17 C33 H33A 109.1 . . ?
C34 C33 H33A 109.1 . . ?
C17 C33 H33B 109.1 . . ?
C34 C33 H33B 109.1 . . ?
H33A C33 H33B 107.9 . . ?
C33 C34 H34A 109.5 . . ?
C33 C34 H34B 109.5 . . ?
H34A C34 H34B 109.5 . . ?
C33 C34 H34C 109.5 . . ?
H34A C34 H34C 109.5 . . ?
H34B C34 H34C 109.5 . . ?
C18 C35 C36 112.2(3) . . ?
C18 C35 H35A 109.2 . . ?
C36 C35 H35A 109.2 . . ?
C18 C35 H35B 109.2 . . ?
C36 C35 H35B 109.2 . . ?
H35A C35 H35B 107.9 . . ?
C35 C36 H36A 109.5 . . ?
C35 C36 H36B 109.5 . . ?
H36A C36 H36B 109.5 . . ?
C35 C36 H36C 109.5 . . ?
H36A C36 H36C 109.5 . . ?
H36B C36 H36C 109.5 . . ?
O2 C37 C38 111.7(3) . . ?
O2 C37 H37A 109.3 . . ?
C38 C37 H37A 109.3 . . ?
O2 C37 H37B 109.3 . . ?
C38 C37 H37B 109.3 . . ?
H37A C37 H37B 107.9 . . ?
C37 C38 H38A 109.5 . . ?
C37 C38 H38B 109.5 . . ?
H38A C38 H38B 109.5 . . ?
C37 C38 H38C 109.5 . . ?
H38A C38 H38C 109.5 . . ?
H38B C38 H38C 109.5 . . ?
N53 Ni51 N54 90.62(12) . . ?
N53 Ni51 N51 161.07(12) . . ?
N54 Ni51 N51 91.20(12) . . ?
N53 Ni51 N52 93.29(12) . . ?
N54 Ni51 N52 160.29(12) . . ?
N51 Ni51 N52 91.33(12) . . ?
C70 O52 C87 115.4(3) . . ?
C54 N51 C51 106.8(3) . . ?
C54 N51 Ni51 126.9(2) . . ?
C51 N51 Ni51 126.2(2) . . ?
C56 N52 C59 106.4(3) . . ?
C56 N52 Ni51 126.1(2) . . ?
C59 N52 Ni51 126.6(2) . . ?
C61 N53 C64 106.0(3) . . ?
C61 N53 Ni51 128.3(2) . . ?
C64 N53 Ni51 125.3(2) . . ?
C69 N54 C66 106.0(3) . . ?
C69 N54 Ni51 126.8(2) . . ?
C66 N54 Ni51 126.2(2) . . ?
O51 C51 N51 125.8(3) . . ?
O51 C51 C52 126.3(3) . . ?
N51 C51 C52 107.7(3) . . ?
C53 C52 C71 131.5(3) . . ?
C53 C52 C51 107.6(3) . . ?
C71 C52 C51 120.7(3) . . ?
C52 C53 C54 107.3(3) . . ?
C52 C53 C73 128.8(3) . . ?
C54 C53 C73 123.8(3) . . ?
N51 C54 C55 124.1(3) . . ?
N51 C54 C53 110.2(3) . . ?
C55 C54 C53 125.4(3) . . ?
C54 C55 C56 122.1(3) . . ?
C54 C55 H55A 118.9 . . ?
C56 C55 H55A 118.9 . . ?
N52 C56 C55 123.9(3) . . ?
N52 C56 C57 110.3(3) . . ?
C55 C56 C57 125.7(3) . . ?
C58 C57 C56 107.2(3) . . ?
C58 C57 C75 128.4(3) . . ?
C56 C57 C75 124.3(3) . . ?
C57 C58 C59 106.6(3) . . ?
C57 C58 C77 130.2(3) . . ?
C59 C58 C77 123.1(3) . . ?
C60 C59 N52 124.1(3) . . ?
C60 C59 C58 126.5(3) . . ?
N52 C59 C58 109.4(3) . . ?
C59 C60 C61 124.4(3) . . ?
C59 C60 H60A 117.8 . . ?
C61 C60 H60A 117.8 . . ?
N53 C61 C60 122.6(3) . . ?
N53 C61 C62 111.2(3) . . ?
C60 C61 C62 126.2(3) . . ?
C63 C62 C61 106.5(3) . . ?
C63 C62 C79 128.5(3) . . ?
C61 C62 C79 125.0(3) . . ?
C62 C63 C64 106.5(3) . . ?
C62 C63 C81 127.5(3) . . ?
C64 C63 C81 125.8(3) . . ?
N53 C64 C65 123.1(3) . . ?
N53 C64 C63 109.9(3) . . ?
C65 C64 C63 126.9(3) . . ?
C66 C65 C64 124.2(3) . . ?
C66 C65 H65A 117.9 . . ?
C64 C65 H65A 117.9 . . ?
N54 C66 C65 120.7(3) . . ?
N54 C66 C67 110.0(3) . . ?
C65 C66 C67 128.2(3) . . ?
C68 C67 C66 106.5(3) . . ?
C68 C67 C83 127.7(3) . . ?
C66 C67 C83 125.4(3) . . ?
C67 C68 C69 106.0(3) . . ?
C67 C68 C85 127.4(3) . . ?
C69 C68 C85 126.5(3) . . ?
N54 C69 C68 111.3(3) . . ?
N54 C69 C70 123.5(3) . . ?
C68 C69 C70 125.0(3) . . ?
O53 C70 O52 123.7(3) . . ?
O53 C70 C69 124.6(3) . . ?
O52 C70 C69 111.6(3) . . ?
C52 C71 C72 111.7(3) . . ?
C52 C71 H71A 109.3 . . ?
C72 C71 H71A 109.3 . . ?
C52 C71 H71B 109.3 . . ?
C72 C71 H71B 109.3 . . ?
H71A C71 H71B 107.9 . . ?
C71 C72 H72A 109.5 . . ?
C71 C72 H72B 109.5 . . ?
H72A C72 H72B 109.5 . . ?
C71 C72 H72C 109.5 . . ?
H72A C72 H72C 109.5 . . ?
H72B C72 H72C 109.5 . . ?
C53 C73 C74 113.6(3) . . ?
C53 C73 H73A 108.9 . . ?
C74 C73 H73A 108.9 . . ?
C53 C73 H73B 108.9 . . ?
C74 C73 H73B 108.9 . . ?
H73A C73 H73B 107.7 . . ?
C73 C74 H74A 109.5 . . ?
C73 C74 H74B 109.5 . . ?
H74A C74 H74B 109.5 . . ?
C73 C74 H74C 109.5 . . ?
H74A C74 H74C 109.5 . . ?
H74B C74 H74C 109.5 . . ?
C57 C75 C76 112.6(3) . . ?
C57 C75 H75A 109.1 . . ?
C76 C75 H75A 109.1 . . ?
C57 C75 H75B 109.1 . . ?
C76 C75 H75B 109.1 . . ?
H75A C75 H75B 107.8 . . ?
C75 C76 H76A 109.5 . . ?
C75 C76 H76B 109.5 . . ?
H76A C76 H76B 109.5 . . ?
C75 C76 H76C 109.5 . . ?
H76A C76 H76C 109.5 . . ?
H76B C76 H76C 109.5 . . ?
C58 C77 C78 112.8(3) . . ?
C58 C77 H77A 109.0 . . ?
C78 C77 H77A 109.0 . . ?
C58 C77 H77B 109.0 . . ?
C78 C77 H77B 109.0 . . ?
H77A C77 H77B 107.8 . . ?
C77 C78 H78A 109.5 . . ?
C77 C78 H78B 109.5 . . ?
H78A C78 H78B 109.5 . . ?
C77 C78 H78C 109.5 . . ?
H78A C78 H78C 109.5 . . ?
H78B C78 H78C 109.5 . . ?
C62 C79 C80 113.5(3) . . ?
C62 C79 H79A 108.9 . . ?
C80 C79 H79A 108.9 . . ?
C62 C79 H79B 108.9 . . ?
C80 C79 H79B 108.9 . . ?
H79A C79 H79B 107.7 . . ?
C79 C80 H80A 109.5 . . ?
C79 C80 H80B 109.5 . . ?
H80A C80 H80B 109.5 . . ?
C79 C80 H80C 109.5 . . ?
H80A C80 H80C 109.5 . . ?
H80B C80 H80C 109.5 . . ?
C63 C81 C82 111.8(3) . . ?
C63 C81 H81A 109.3 . . ?
C82 C81 H81A 109.3 . . ?
C63 C81 H81B 109.3 . . ?
C82 C81 H81B 109.3 . . ?
H81A C81 H81B 107.9 . . ?
C81 C82 H82A 109.5 . . ?
C81 C82 H82B 109.5 . . ?
H82A C82 H82B 109.5 . . ?
C81 C82 H82C 109.5 . . ?
H82A C82 H82C 109.5 . . ?
H82B C82 H82C 109.5 . . ?
C67 C83 C84 113.0(3) . . ?
C67 C83 H83A 109.0 . . ?
C84 C83 H83A 109.0 . . ?
C67 C83 H83B 109.0 . . ?
C84 C83 H83B 109.0 . . ?
H83A C83 H83B 107.8 . . ?
C83 C84 H84A 109.5 . . ?
C83 C84 H84B 109.5 . . ?
H84A C84 H84B 109.5 . . ?
C83 C84 H84C 109.5 . . ?
H84A C84 H84C 109.5 . . ?
H84B C84 H84C 109.5 . . ?
C68 C85 C86 113.1(3) . . ?
C68 C85 H85A 109.0 . . ?
C86 C85 H85A 109.0 . . ?
C68 C85 H85B 109.0 . . ?
C86 C85 H85B 109.0 . . ?
H85A C85 H85B 107.8 . . ?
C85 C86 H86A 109.5 . . ?
C85 C86 H86B 109.5 . . ?
H86A C86 H86B 109.5 . . ?
C85 C86 H86C 109.5 . . ?
H86A C86 H86C 109.5 . . ?
H86B C86 H86C 109.5 . . ?
O52 C87 C88 111.7(3) . . ?
O52 C87 H87A 109.3 . . ?
C88 C87 H87A 109.3 . . ?
O52 C87 H87B 109.3 . . ?
C88 C87 H87B 109.3 . . ?
H87A C87 H87B 108.0 . . ?
C87 C88 H88A 109.5 . . ?
C87 C88 H88B 109.5 . . ?
H88A C88 H88B 109.5 . . ?
C87 C88 H88C 109.5 . . ?
H88A C88 H88C 109.5 . . ?
H88B C88 H88C 109.5 . . ?

loop_
_geom_bond_atom_site_label_1
_geom_bond_atom_site_label_2
_geom_bond_distance
_geom_bond_site_symmetry_2
_geom_bond_publ_flag
Ni1 N1 1.864(3) . ?
Ni1 N3 1.875(3) . ?
Ni1 N4 1.876(3) . ?
Ni1 N2 1.884(3) . ?
O1 C1 1.217(4) . ?
O2 C20 1.353(4) . ?
O2 C37 1.450(4) . ?
O3 C20 1.203(4) . ?
N1 C4 1.362(4) . ?
N1 C1 1.425(4) . ?
N2 C6 1.359(4) . ?
N2 C9 1.391(4) . ?
N3 C11 1.361(4) . ?
N3 C14 1.389(4) . ?
N4 C19 1.354(4) . ?
N4 C16 1.381(4) . ?
C1 C2 1.502(5) . ?
C2 C3 1.342(5) . ?
C2 C21 1.490(5) . ?
C3 C4 1.486(5) . ?
C3 C23 1.495(5) . ?
C4 C5 1.377(5) . ?
C5 C6 1.413(5) . ?
C5 H5A 0.9500 . ?
C6 C7 1.464(5) . ?
C7 C8 1.351(5) . ?
C7 C25 1.513(5) . ?
C8 C9 1.451(4) . ?
C8 C27 1.509(5) . ?
C9 C10 1.368(5) . ?
C10 C11 1.417(5) . ?
C10 H10A 0.9500 . ?
C11 C12 1.439(5) . ?
C12 C13 1.376(5) . ?
C12 C29 1.501(5) . ?
C13 C14 1.435(5) . ?
C13 C31 1.505(5) . ?
C14 C15 1.395(4) . ?
C15 C16 1.388(5) . ?
C15 H15A 0.9500 . ?
C16 C17 1.438(4) . ?
C17 C18 1.380(5) . ?
C17 C33 1.506(4) . ?
C18 C19 1.422(4) . ?
C18 C35 1.506(5) . ?
C19 C20 1.483(5) . ?
C21 C22 1.535(6) . ?
C21 H21A 0.9900 . ?
C21 H21B 0.9900 . ?
C22 H22A 0.9800 . ?
C22 H22B 0.9800 . ?
C22 H22C 0.9800 . ?
C23 C24 1.528(5) . ?
C23 H23A 0.9900 . ?
C23 H23B 0.9900 . ?
C24 H24A 0.9800 . ?
C24 H24B 0.9800 . ?
C24 H24C 0.9800 . ?
C25 C26 1.516(5) . ?
C25 H25A 0.9900 . ?
C25 H25B 0.9900 . ?
C26 H26A 0.9800 . ?
C26 H26B 0.9800 . ?
C26 H26C 0.9800 . ?
C27 C28 1.525(5) . ?
C27 H27A 0.9900 . ?
C27 H27B 0.9900 . ?
C28 H28A 0.9800 . ?
C28 H28B 0.9800 . ?
C28 H28C 0.9800 . ?
C29 C30 1.536(6) . ?
C29 H29A 0.9900 . ?
C29 H29B 0.9900 . ?
C30 H30A 0.9800 . ?
C30 H30B 0.9800 . ?
C30 H30C 0.9800 . ?
C31 C32 1.530(5) . ?
C31 H31A 0.9900 . ?
C31 H31B 0.9900 . ?
C32 H32A 0.9800 . ?
C32 H32B 0.9800 . ?
C32 H32C 0.9800 . ?
C33 C34 1.530(5) . ?
C33 H33A 0.9900 . ?
C33 H33B 0.9900 . ?
C34 H34A 0.9800 . ?
C34 H34B 0.9800 . ?
C34 H34C 0.9800 . ?
C35 C36 1.528(5) . ?
C35 H35A 0.9900 . ?
C35 H35B 0.9900 . ?
C36 H36A 0.9800 . ?
C36 H36B 0.9800 . ?
C36 H36C 0.9800 . ?
C37 C38 1.506(5) . ?
C37 H37A 0.9900 . ?
C37 H37B 0.9900 . ?
C38 H38A 0.9800 . ?
C38 H38B 0.9800 . ?
C38 H38C 0.9800 . ?
Ni51 N53 1.876(3) . ?
Ni51 N54 1.878(3) . ?
Ni51 N51 1.879(3) . ?
Ni51 N52 1.887(3) . ?
O51 C51 1.216(4) . ?
O52 C70 1.361(4) . ?
O52 C87 1.449(4) . ?
O53 C70 1.207(4) . ?
N51 C54 1.365(4) . ?
N51 C51 1.416(4) . ?
N52 C56 1.360(4) . ?
N52 C59 1.388(5) . ?
N53 C61 1.362(4) . ?
N53 C64 1.389(4) . ?
N54 C69 1.355(4) . ?
N54 C66 1.384(4) . ?
C51 C52 1.499(5) . ?
C52 C53 1.339(5) . ?
C52 C71 1.495(5) . ?
C53 C54 1.482(5) . ?
C53 C73 1.504(5) . ?
C54 C55 1.379(5) . ?
C55 C56 1.408(5) . ?
C55 H55A 0.9500 . ?
C56 C57 1.460(5) . ?
C57 C58 1.350(5) . ?
C57 C75 1.508(5) . ?
C58 C59 1.468(5) . ?
C58 C77 1.499(5) . ?
C59 C60 1.362(5) . ?
C60 C61 1.421(5) . ?
C60 H60A 0.9500 . ?
C61 C62 1.431(5) . ?
C62 C63 1.381(5) . ?
C62 C79 1.511(5) . ?
C63 C64 1.440(5) . ?
C63 C81 1.494(5) . ?
C64 C65 1.399(5) . ?
C65 C66 1.389(5) . ?
C65 H65A 0.9500 . ?
C66 C67 1.435(4) . ?
C67 C68 1.383(5) . ?
C67 C83 1.503(4) . ?
C68 C69 1.434(4) . ?
C68 C85 1.501(5) . ?
C69 C70 1.468(5) . ?
C71 C72 1.528(6) . ?
C71 H71A 0.9900 . ?
C71 H71B 0.9900 . ?
C72 H72A 0.9800 . ?
C72 H72B 0.9800 . ?
C72 H72C 0.9800 . ?
C73 C74 1.528(5) . ?
C73 H73A 0.9900 . ?
C73 H73B 0.9900 . ?
C74 H74A 0.9800 . ?
C74 H74B 0.9800 . ?
C74 H74C 0.9800 . ?
C75 C76 1.511(6) . ?
C75 H75A 0.9900 . ?
C75 H75B 0.9900 . ?
C76 H76A 0.9800 . ?
C76 H76B 0.9800 . ?
C76 H76C 0.9800 . ?
C77 C78 1.515(5) . ?
C77 H77A 0.9900 . ?
C77 H77B 0.9900 . ?
C78 H78A 0.9800 . ?
C78 H78B 0.9800 . ?
C78 H78C 0.9800 . ?
C79 C80 1.525(6) . ?
C79 H79A 0.9900 . ?
C79 H79B 0.9900 . ?
C80 H80A 0.9800 . ?
C80 H80B 0.9800 . ?
C80 H80C 0.9800 . ?
C81 C82 1.528(5) . ?
C81 H81A 0.9900 . ?
C81 H81B 0.9900 . ?
C82 H82A 0.9800 . ?
C82 H82B 0.9800 . ?
C82 H82C 0.9800 . ?
C83 C84 1.535(5) . ?
C83 H83A 0.9900 . ?
C83 H83B 0.9900 . ?
C84 H84A 0.9800 . ?
C84 H84B 0.9800 . ?
C84 H84C 0.9800 . ?
C85 C86 1.527(5) . ?
C85 H85A 0.9900 . ?
C85 H85B 0.9900 . ?
C86 H86A 0.9800 . ?
C86 H86B 0.9800 . ?
C86 H86C 0.9800 . ?
C87 C88 1.502(5) . ?
C87 H87A 0.9900 . ?
C87 H87B 0.9900 . ?
C88 H88A 0.9800 . ?
C88 H88B 0.9800 . ?
C88 H88C 0.9800 . ?
